data_7710698
loop_
_publ_author_name
'Luo, Jiabin'
'Cui, Chuanguo'
'Xiao, Zhiyin'
'Zhong, Wei'
'Lu, Chunxin'
'Jiang, Xiujuan'
'Li, Xueming'
'Liu, Xiaoming'

_publ_section_title
;
 Iron(0) tricarbonyl \h<sup>4</sup>-1-azadiene complexes and their
 catalytic performance in the hydroboration of ketones, aldehydes and
 aldimines <i>via</i> a non-iron hydride pathway.
;
_journal_name_full 'Dalton transactions (Cambridge, England : 2003)'
_journal_paper_doi 10.1039/d2dt01673g
_journal_year 2022
_chemical_formula_moiety 'C22 H15 Fe N O3'
_chemical_formula_sum 'C22 H15 Fe N O3'
_chemical_formula_weight 397.20
_chemical_properties_physical Light-sensitive,Photo-sensitive
_space_group_crystal_system monoclinic
_space_group_IT_number 15
_space_group_name_Hall '-C 2yc'
_space_group_name_H-M_alt 'C 1 2/c 1'
_atom_sites_solution_hydrogens geom
_atom_sites_solution_primary dual
_audit_creation_date 2021-10-06
_audit_creation_method
;
Olex2 1.3
(compiled 2020.02.04 svn.rd84adfe8 for OlexSys, GUI svn.r6032)
;
_audit_update_record
;
2022-04-03 deposited with the CCDC.	2022-07-05 downloaded from the CCDC.
;
_cell_angle_alpha 90
_cell_angle_beta 104.203(9)
_cell_angle_gamma 90
_cell_formula_units_Z 8
_cell_length_a 23.427(2)
_cell_length_b 7.6710(5)
_cell_length_c 21.6488(18)
_cell_measurement_reflns_used 3084
_cell_measurement_temperature 298
_cell_measurement_theta_max 29.2030
_cell_measurement_theta_min 3.8570
_cell_volume 3771.6(5)
_computing_cell_refinement 'CrysAlisPro 1.171.39.46 (Rigaku OD, 2018)'
_computing_data_collection 'CrysAlisPro 1.171.39.46 (Rigaku OD, 2018)'
_computing_data_reduction 'CrysAlisPro 1.171.39.46 (Rigaku OD, 2018)'
_computing_molecular_graphics 'Olex2 1.3 (Dolomanov et al., 2009)'
_computing_publication_material 'Olex2 1.3 (Dolomanov et al., 2009)'
_computing_structure_refinement 'SHELXL 2018/3 (Sheldrick, 2015)'
_computing_structure_solution 'SHELXT 2018/2 (Sheldrick, 2018)'
_diffrn_ambient_temperature 298
_diffrn_detector 'CCD plate'
_diffrn_detector_area_resol_mean 16.0802
_diffrn_detector_type Eos
_diffrn_measured_fraction_theta_full 0.998
_diffrn_measured_fraction_theta_max 0.852
_diffrn_measurement_details
;
List of Runs (angles in degrees, time in seconds):

  # Type    Start    End  Width  t~exp~   \w     \q     \k     \f   Frames
#--------------------------------------------------------------------------
  1  \w     -8.00  21.00   1.00    7.50    --  -15.89 -99.00 150.00   29
  2  \w    -51.00  33.00   1.00    7.50    --   16.20 -57.00-150.00   84
  3  \w     36.00  82.00   1.00    7.50    --   16.20  57.00-180.00   46
  4  \w     16.00  80.00   1.00    7.50    --   16.20  38.00 -30.00   64
;
_diffrn_measurement_device 'four-circle diffractometer'
_diffrn_measurement_device_type 'Xcalibur, Eos, Gemini'
_diffrn_measurement_method '\w scans'
_diffrn_orient_matrix_type 'CrysAlisPro convention (1999,Acta A55,543-557)'
_diffrn_orient_matrix_UB_11 -0.0019053000
_diffrn_orient_matrix_UB_12 -0.0056052000
_diffrn_orient_matrix_UB_13 -0.0332047000
_diffrn_orient_matrix_UB_21 0.0310767000
_diffrn_orient_matrix_UB_22 0.0066203000
_diffrn_orient_matrix_UB_23 0.0060614000
_diffrn_orient_matrix_UB_31 0.0023556000
_diffrn_orient_matrix_UB_32 -0.0919805000
_diffrn_orient_matrix_UB_33 0.0024441000
_diffrn_radiation_monochromator graphite
_diffrn_radiation_probe x-ray
_diffrn_radiation_type 'Mo K\a'
_diffrn_radiation_wavelength 0.71073
_diffrn_reflns_av_R_equivalents 0.0319
_diffrn_reflns_av_unetI/netI 0.0449
_diffrn_reflns_Laue_measured_fraction_full 0.998
_diffrn_reflns_Laue_measured_fraction_max 0.852
_diffrn_reflns_limit_h_max 32
_diffrn_reflns_limit_h_min -31
_diffrn_reflns_limit_k_max 10
_diffrn_reflns_limit_k_min -9
_diffrn_reflns_limit_l_max 27
_diffrn_reflns_limit_l_min -27
_diffrn_reflns_number 8767
_diffrn_reflns_point_group_measured_fraction_full 0.998
_diffrn_reflns_point_group_measured_fraction_max 0.852
_diffrn_reflns_theta_full 25.242
_diffrn_reflns_theta_max 29.304
_diffrn_reflns_theta_min 2.949
_diffrn_source 'fine-focus sealed X-ray tube'
_diffrn_source_type 'Enhance (Mo) X-ray Source'
_exptl_absorpt_coefficient_mu 0.821
_exptl_absorpt_correction_T_max 1.00000
_exptl_absorpt_correction_T_min 0.51978
_exptl_absorpt_correction_type multi-scan
_exptl_absorpt_process_details
;
CrysAlisPro 1.171.39.46 (Rigaku Oxford Diffraction, 2018)
Empirical absorption correction using spherical harmonics,
 implemented in SCALE3 ABSPACK scaling algorithm.
;
_exptl_crystal_colour 'metallic dark red'
_exptl_crystal_colour_lustre metallic
_exptl_crystal_colour_modifier dark
_exptl_crystal_colour_primary red
_exptl_crystal_density_diffrn 1.399
_exptl_crystal_description block
_exptl_crystal_F_000 1632
_exptl_crystal_recrystallization_method 'Re-crystallisation from solvent: DCM/hexane'
_exptl_crystal_size_max 0.33
_exptl_crystal_size_mid 0.27
_exptl_crystal_size_min 0.12
_refine_diff_density_max 0.359
_refine_diff_density_min -0.482
_refine_diff_density_rms 0.059
_refine_ls_extinction_method none
_refine_ls_goodness_of_fit_ref 1.026
_refine_ls_hydrogen_treatment constr
_refine_ls_matrix_type full
_refine_ls_number_parameters 244
_refine_ls_number_reflns 4393
_refine_ls_number_restraints 0
_refine_ls_restrained_S_all 1.026
_refine_ls_R_factor_all 0.0810
_refine_ls_R_factor_gt 0.0470
_refine_ls_shift/su_max 0.001
_refine_ls_shift/su_mean 0.000
_refine_ls_structure_factor_coef Fsqd
_refine_ls_weighting_details 'w=1/[\s^2^(Fo^2^)+(0.0676P)^2^+0.4215P] where P=(Fo^2^+2Fc^2^)/3'
_refine_ls_weighting_scheme calc
_refine_ls_wR_factor_gt 0.1165
_refine_ls_wR_factor_ref 0.1346
_reflns_Friedel_coverage 0.000
_reflns_number_gt 2875
_reflns_number_total 4393
_reflns_threshold_expression 'I > 2\s(I)'
_cod_data_source_file d2dt01673g2.cif
_cod_data_source_block 201104-ljb035-nainh2fecox
_cod_database_code 7710698
_shelx_shelxl_version_number 2018/3
_chemical_oxdiff_formula 'C, H, O, N, Fe'
_shelx_space_group_comment
;
The symmetry employed for this shelxl refinement is uniquely defined
by the following loop, which should always be used as a source of
symmetry information in preference to the above space-group names.
They are only intended as comments.
;
_shelx_estimated_absorpt_t_max 0.908
_shelx_estimated_absorpt_t_min 0.773
_reflns_odcompleteness_completeness 99.64
_reflns_odcompleteness_iscentric 1
_reflns_odcompleteness_theta 26.32
_olex2_refinement_description
;
1. Fixed Uiso
 At 1.2 times of:
  All C(H) groups
2.a Ternary CH refined with riding coordinates:
 C4(H4), C2(H2), C3(H3)
2.b Aromatic/amide H refined with riding coordinates:
 C21(H21), C8(H8), C10(H10), C20(H20), C11(H11), C14(H14), C18(H18), C19(H19),
 C16(H16), C15(H15), C7(H7), C12(H12)
;
_olex2_date_sample_completion 2020-11-04
_olex2_date_sample_data_collection 2020-11-04
_olex2_date_sample_submission 2020-11-04
_olex2_submission_special_instructions 'No special instructions were received'
_oxdiff_exptl_absorpt_empirical_details
;
Empirical correction (ABSPACK) includes:
- Absorption correction using spherical harmonics
- Frame scaling
;
_oxdiff_exptl_absorpt_empirical_full_max 1.604
_oxdiff_exptl_absorpt_empirical_full_min 0.661

loop_
_space_group_symop_operation_xyz
'x, y, z'
'-x, y, -z+1/2'
'x+1/2, y+1/2, z'
'-x+1/2, y+1/2, -z+1/2'
'-x, -y, -z'
'x, -y, z-1/2'
'-x+1/2, -y+1/2, -z'
'x+1/2, -y+1/2, z-1/2'

loop_
_atom_site_label
_atom_site_type_symbol
_atom_site_fract_x
_atom_site_fract_y
_atom_site_fract_z
_atom_site_U_iso_or_equiv
_atom_site_adp_type
_atom_site_occupancy
_atom_site_site_symmetry_order
_atom_site_calc_flag
_atom_site_refinement_flags_posn
_atom_site_refinement_flags_adp
_atom_site_refinement_flags_occupancy
_atom_site_disorder_assembly
_atom_site_disorder_group
Fe1 Fe 0.43781(2) 0.75628(4) 0.38804(2) 0.04042(15) Uani 1 1 d . . . . .
N1 N 0.52080(10) 0.7676(2) 0.36862(11) 0.0434(5) Uani 1 1 d . . . . .
O1 O 0.32546(11) 0.8611(4) 0.41231(13) 0.0892(8) Uani 1 1 d . . . . .
O3 O 0.40364(10) 0.4028(3) 0.34203(14) 0.0882(8) Uani 1 1 d . . . . .
O2 O 0.48770(12) 0.7055(4) 0.52559(12) 0.0820(7) Uani 1 1 d . . . . .
C22 C 0.59003(11) 0.5323(3) 0.39718(12) 0.0413(6) Uani 1 1 d . . . . .
C9 C 0.35809(11) 0.8715(3) 0.25075(13) 0.0452(6) Uani 1 1 d . . . . .
C4 C 0.41823(11) 0.8499(3) 0.29201(12) 0.0452(6) Uani 1 1 d . . . . .
H4 H 0.444867 0.799150 0.268338 0.054 Uiso 1 1 calc R U . . .
C21 C 0.55912(12) 0.4340(4) 0.34454(13) 0.0479(6) Uani 1 1 d . . . . .
H21 H 0.525350 0.480315 0.317665 0.057 Uiso 1 1 calc R U . . .
C13 C 0.57288(11) 0.7021(4) 0.41109(13) 0.0435(6) Uani 1 1 d . . . . .
C2 C 0.50209(13) 0.9300(3) 0.37633(15) 0.0529(7) Uani 1 1 d . . . . .
H2 H 0.522912 1.006337 0.410845 0.064 Uiso 1 1 calc R U . . .
C3 C 0.44734(13) 0.9751(3) 0.33633(15) 0.0527(7) Uani 1 1 d . . . . .
H3 H 0.427977 1.084855 0.342304 0.063 Uiso 1 1 calc R U . . .
C17 C 0.64224(12) 0.4578(4) 0.43716(14) 0.0530(7) Uani 1 1 d . . . . .
C8 C 0.33828(13) 0.7532(4) 0.20213(14) 0.0526(7) Uani 1 1 d . . . . .
H8 H 0.362400 0.660645 0.197190 0.063 Uiso 1 1 calc R U . . .
C10 C 0.32074(13) 1.0064(4) 0.25760(15) 0.0602(8) Uani 1 1 d . . . . .
H10 H 0.332679 1.086254 0.290586 0.072 Uiso 1 1 calc R U . . .
C5 C 0.41741(12) 0.5375(3) 0.36053(15) 0.0510(7) Uani 1 1 d . . . . .
C20 C 0.57776(15) 0.2728(4) 0.33236(17) 0.0607(8) Uani 1 1 d . . . . .
H20 H 0.556803 0.210672 0.297178 0.073 Uiso 1 1 calc R U . . .
C1 C 0.36900(14) 0.8195(4) 0.40256(15) 0.0572(7) Uani 1 1 d . . . . .
C11 C 0.26588(15) 1.0236(5) 0.21585(17) 0.0727(10) Uani 1 1 d . . . . .
H11 H 0.241507 1.115909 0.220383 0.087 Uiso 1 1 calc R U . . .
C6 C 0.46801(14) 0.7264(4) 0.47277(16) 0.0538(7) Uani 1 1 d . . . . .
C14 C 0.60708(14) 0.7928(4) 0.46129(15) 0.0584(8) Uani 1 1 d . . . . .
H14 H 0.596112 0.904928 0.469913 0.070 Uiso 1 1 calc R U . . .
C18 C 0.65899(16) 0.2901(5) 0.42304(18) 0.0679(9) Uani 1 1 d . . . . .
H18 H 0.692280 0.239757 0.449426 0.081 Uiso 1 1 calc R U . . .
C19 C 0.62828(17) 0.1993(5) 0.37231(19) 0.0743(10) Uani 1 1 d . . . . .
H19 H 0.640588 0.088489 0.363892 0.089 Uiso 1 1 calc R U . . .
C16 C 0.67532(14) 0.5577(5) 0.48836(16) 0.0684(9) Uani 1 1 d . . . . .
H16 H 0.709410 0.511117 0.514547 0.082 Uiso 1 1 calc R U . . .
C15 C 0.65819(15) 0.7193(5) 0.49973(17) 0.0728(10) Uani 1 1 d . . . . .
H15 H 0.680623 0.783037 0.533623 0.087 Uiso 1 1 calc R U . . .
C7 C 0.28326(15) 0.7695(5) 0.16057(16) 0.0654(9) Uani 1 1 d . . . . .
H7 H 0.270797 0.689023 0.127931 0.078 Uiso 1 1 calc R U . . .
C12 C 0.24738(14) 0.9045(5) 0.16775(17) 0.0716(10) Uani 1 1 d . . . . .
H12 H 0.210359 0.915690 0.140008 0.086 Uiso 1 1 calc R U . . .

loop_
_atom_site_aniso_label
_atom_site_aniso_U_11
_atom_site_aniso_U_22
_atom_site_aniso_U_33
_atom_site_aniso_U_23
_atom_site_aniso_U_13
_atom_site_aniso_U_12
Fe1 0.0473(2) 0.0310(2) 0.0416(2) -0.00133(15) 0.00842(18) 0.00168(15)
N1 0.0430(12) 0.0433(12) 0.0417(12) 0.0048(9) 0.0063(10) -0.0011(10)
O1 0.0756(15) 0.110(2) 0.091(2) 0.0046(16) 0.0380(14) 0.0287(15)
O3 0.0741(15) 0.0417(12) 0.144(3) -0.0246(13) 0.0175(15) -0.0096(11)
O2 0.0946(18) 0.1067(18) 0.0419(14) 0.0058(13) 0.0110(13) 0.0014(15)
C22 0.0420(14) 0.0460(14) 0.0385(14) 0.0060(11) 0.0151(12) -0.0034(12)
C9 0.0502(15) 0.0500(15) 0.0364(14) 0.0066(12) 0.0125(12) 0.0076(13)
C4 0.0475(14) 0.0456(15) 0.0420(16) 0.0085(12) 0.0100(12) 0.0075(13)
C21 0.0466(14) 0.0528(15) 0.0456(16) 0.0025(13) 0.0139(13) -0.0071(13)
C13 0.0424(14) 0.0473(13) 0.0393(15) 0.0055(11) 0.0069(12) -0.0059(12)
C2 0.0574(17) 0.0340(13) 0.0616(19) 0.0060(12) 0.0034(15) -0.0086(13)
C3 0.0578(18) 0.0341(13) 0.063(2) 0.0103(13) 0.0093(15) 0.0023(13)
C17 0.0489(16) 0.0610(17) 0.0497(18) 0.0088(14) 0.0132(14) 0.0062(14)
C8 0.0527(16) 0.0623(18) 0.0438(16) 0.0004(13) 0.0142(13) 0.0117(14)
C10 0.0614(19) 0.0636(18) 0.0519(19) -0.0031(14) 0.0071(15) 0.0197(16)
C5 0.0471(15) 0.0405(14) 0.065(2) 0.0005(13) 0.0122(14) 0.0023(13)
C20 0.069(2) 0.0579(18) 0.059(2) -0.0069(15) 0.0222(17) -0.0045(16)
C1 0.0660(19) 0.0561(16) 0.0492(18) -0.0003(14) 0.0138(15) 0.0097(16)
C11 0.065(2) 0.092(2) 0.060(2) 0.0002(18) 0.0140(17) 0.0340(19)
C6 0.0583(17) 0.0547(17) 0.0495(18) 0.0008(13) 0.0156(15) 0.0035(14)
C14 0.0620(18) 0.0553(16) 0.0515(18) -0.0075(14) 0.0013(15) 0.0015(15)
C18 0.0622(19) 0.073(2) 0.069(2) 0.0067(18) 0.0161(18) 0.0214(17)
C19 0.091(3) 0.0601(18) 0.079(3) 0.0001(18) 0.035(2) 0.018(2)
C16 0.0545(18) 0.086(2) 0.056(2) 0.0039(18) -0.0027(16) 0.0130(18)
C15 0.063(2) 0.085(2) 0.056(2) -0.0122(18) -0.0127(17) 0.0031(18)
C7 0.0577(18) 0.091(2) 0.0445(18) -0.0111(16) 0.0070(15) 0.0019(17)
C12 0.0515(17) 0.109(3) 0.053(2) 0.0065(19) 0.0099(15) 0.0170(19)

loop_
_atom_type_symbol
_atom_type_description
_atom_type_scat_dispersion_real
_atom_type_scat_dispersion_imag
_atom_type_scat_source
C C 0.0033 0.0016 'International Tables Vol C Tables 4.2.6.8 and 6.1.1.4'
H H 0.0000 0.0000 'International Tables Vol C Tables 4.2.6.8 and 6.1.1.4'
Fe Fe 0.3463 0.8444 'International Tables Vol C Tables 4.2.6.8 and 6.1.1.4'
N N 0.0061 0.0033 'International Tables Vol C Tables 4.2.6.8 and 6.1.1.4'
O O 0.0106 0.0060 'International Tables Vol C Tables 4.2.6.8 and 6.1.1.4'

loop_
_geom_angle_atom_site_label_1
_geom_angle_atom_site_label_2
_geom_angle_atom_site_label_3
_geom_angle
_geom_angle_site_symmetry_1
_geom_angle_site_symmetry_3
_geom_angle_publ_flag
N1 Fe1 C4 77.23(9) . . ?
C2 Fe1 N1 37.70(9) . . ?
C2 Fe1 C4 69.79(11) . . ?
C3 Fe1 N1 68.07(10) . . ?
C3 Fe1 C4 39.17(10) . . ?
C3 Fe1 C2 39.71(11) . . ?
C5 Fe1 N1 98.99(11) . . ?
C5 Fe1 C4 90.87(12) . . ?
C5 Fe1 C2 134.33(13) . . ?
C5 Fe1 C3 129.30(13) . . ?
C5 Fe1 C6 102.85(13) . . ?
C1 Fe1 N1 161.83(12) . . ?
C1 Fe1 C4 95.31(12) . . ?
C1 Fe1 C2 124.21(13) . . ?
C1 Fe1 C3 95.60(14) . . ?
C1 Fe1 C5 97.65(14) . . ?
C1 Fe1 C6 90.07(14) . . ?
C6 Fe1 N1 93.30(11) . . ?
C6 Fe1 C4 164.49(12) . . ?
C6 Fe1 C2 95.18(13) . . ?
C6 Fe1 C3 125.87(12) . . ?
C13 N1 Fe1 123.13(17) . . ?
C2 N1 Fe1 70.47(16) . . ?
C2 N1 C13 120.0(2) . . ?
C21 C22 C13 123.2(2) . . ?
C21 C22 C17 117.9(3) . . ?
C13 C22 C17 118.9(2) . . ?
C8 C9 C4 118.6(2) . . ?
C8 C9 C10 118.0(3) . . ?
C10 C9 C4 123.4(3) . . ?
Fe1 C4 H4 111.3 . . ?
C9 C4 Fe1 124.68(18) . . ?
C9 C4 H4 111.3 . . ?
C3 C4 Fe1 67.35(15) . . ?
C3 C4 C9 124.3(2) . . ?
C3 C4 H4 111.3 . . ?
C22 C21 H21 119.4 . . ?
C20 C21 C22 121.2(3) . . ?
C20 C21 H21 119.4 . . ?
C22 C13 N1 115.4(2) . . ?
C14 C13 N1 125.0(3) . . ?
C14 C13 C22 119.6(3) . . ?
Fe1 C2 H2 122.1 . . ?
N1 C2 Fe1 71.84(15) . . ?
N1 C2 H2 122.1 . . ?
N1 C2 C3 115.4(3) . . ?
C3 C2 Fe1 69.67(15) . . ?
C3 C2 H2 122.1 . . ?
Fe1 C3 H3 120.9 . . ?
C4 C3 Fe1 73.49(15) . . ?
C4 C3 H3 120.9 . . ?
C2 C3 Fe1 70.62(15) . . ?
C2 C3 C4 117.9(2) . . ?
C2 C3 H3 120.9 . . ?
C18 C17 C22 118.6(3) . . ?
C18 C17 C16 122.7(3) . . ?
C16 C17 C22 118.7(3) . . ?
C9 C8 H8 119.3 . . ?
C9 C8 C7 121.4(3) . . ?
C7 C8 H8 119.3 . . ?
C9 C10 H10 119.7 . . ?
C11 C10 C9 120.7(3) . . ?
C11 C10 H10 119.7 . . ?
O3 C5 Fe1 178.2(3) . . ?
C21 C20 H20 119.7 . . ?
C21 C20 C19 120.6(3) . . ?
C19 C20 H20 119.7 . . ?
O1 C1 Fe1 179.2(3) . . ?
C10 C11 H11 119.9 . . ?
C12 C11 C10 120.1(3) . . ?
C12 C11 H11 119.9 . . ?
O2 C6 Fe1 178.7(3) . . ?
C13 C14 H14 119.5 . . ?
C13 C14 C15 121.1(3) . . ?
C15 C14 H14 119.5 . . ?
C17 C18 H18 119.0 . . ?
C19 C18 C17 122.0(3) . . ?
C19 C18 H18 119.0 . . ?
C20 C19 H19 120.1 . . ?
C18 C19 C20 119.7(3) . . ?
C18 C19 H19 120.1 . . ?
C17 C16 H16 119.6 . . ?
C15 C16 C17 120.9(3) . . ?
C15 C16 H16 119.6 . . ?
C14 C15 H15 119.6 . . ?
C16 C15 C14 120.9(3) . . ?
C16 C15 H15 119.6 . . ?
C8 C7 H7 120.2 . . ?
C12 C7 C8 119.7(3) . . ?
C12 C7 H7 120.2 . . ?
C11 C12 H12 119.9 . . ?
C7 C12 C11 120.1(3) . . ?
C7 C12 H12 119.9 . . ?

loop_
_geom_bond_atom_site_label_1
_geom_bond_atom_site_label_2
_geom_bond_distance
_geom_bond_site_symmetry_2
_geom_bond_publ_flag
Fe1 N1 2.089(2) . ?
Fe1 C4 2.140(3) . ?
Fe1 C2 2.072(3) . ?
Fe1 C3 2.060(3) . ?
Fe1 C5 1.806(3) . ?
Fe1 C1 1.784(3) . ?
Fe1 C6 1.811(3) . ?
N1 C13 1.427(3) . ?
N1 C2 1.345(3) . ?
O1 C1 1.137(4) . ?
O3 C5 1.126(3) . ?
O2 C6 1.134(4) . ?
C22 C21 1.410(4) . ?
C22 C13 1.417(4) . ?
C22 C17 1.432(4) . ?
C9 C4 1.481(4) . ?
C9 C8 1.381(4) . ?
C9 C10 1.387(4) . ?
C4 H4 0.9800 . ?
C4 C3 1.410(4) . ?
C21 H21 0.9300 . ?
C21 C20 1.358(4) . ?
C13 C14 1.371(4) . ?
C2 H2 0.9800 . ?
C2 C3 1.403(4) . ?
C3 H3 0.9800 . ?
C17 C18 1.401(4) . ?
C17 C16 1.413(4) . ?
C8 H8 0.9300 . ?
C8 C7 1.385(4) . ?
C10 H10 0.9300 . ?
C10 C11 1.384(4) . ?
C20 H20 0.9300 . ?
C20 C19 1.402(5) . ?
C11 H11 0.9300 . ?
C11 C12 1.373(5) . ?
C14 H14 0.9300 . ?
C14 C15 1.398(4) . ?
C18 H18 0.9300 . ?
C18 C19 1.349(5) . ?
C19 H19 0.9300 . ?
C16 H16 0.9300 . ?
C16 C15 1.344(5) . ?
C15 H15 0.9300 . ?
C7 H7 0.9300 . ?
C7 C12 1.366(4) . ?
C12 H12 0.9300 . ?

loop_
_geom_torsion_atom_site_label_1
_geom_torsion_atom_site_label_2
_geom_torsion_atom_site_label_3
_geom_torsion_atom_site_label_4
_geom_torsion
_geom_torsion_site_symmetry_1
_geom_torsion_site_symmetry_2
_geom_torsion_site_symmetry_3
_geom_torsion_site_symmetry_4
_geom_torsion_publ_flag
Fe1 N1 C13 C22 97.3(2) . . . . ?
Fe1 N1 C13 C14 -85.0(3) . . . . ?
Fe1 N1 C2 C3 -55.9(2) . . . . ?
Fe1 C4 C3 C2 56.7(2) . . . . ?
Fe1 C2 C3 C4 -58.2(2) . . . . ?
N1 C13 C14 C15 -178.7(3) . . . . ?
N1 C2 C3 Fe1 57.1(2) . . . . ?
N1 C2 C3 C4 -1.1(4) . . . . ?
C22 C21 C20 C19 0.4(5) . . . . ?
C22 C13 C14 C15 -1.1(5) . . . . ?
C22 C17 C18 C19 1.6(5) . . . . ?
C22 C17 C16 C15 0.3(5) . . . . ?
C9 C4 C3 Fe1 117.5(3) . . . . ?
C9 C4 C3 C2 174.2(3) . . . . ?
C9 C8 C7 C12 -0.4(5) . . . . ?
C9 C10 C11 C12 1.3(5) . . . . ?
C4 C9 C8 C7 -177.8(3) . . . . ?
C4 C9 C10 C11 177.4(3) . . . . ?
C21 C22 C13 N1 1.3(4) . . . . ?
C21 C22 C13 C14 -176.6(3) . . . . ?
C21 C22 C17 C18 -1.7(4) . . . . ?
C21 C22 C17 C16 177.0(3) . . . . ?
C21 C20 C19 C18 -0.6(5) . . . . ?
C13 N1 C2 Fe1 -117.7(2) . . . . ?
C13 N1 C2 C3 -173.6(2) . . . . ?
C13 C22 C21 C20 178.8(3) . . . . ?
C13 C22 C17 C18 -179.9(3) . . . . ?
C13 C22 C17 C16 -1.1(4) . . . . ?
C13 C14 C15 C16 0.2(6) . . . . ?
C2 N1 C13 C22 -177.5(2) . . . . ?
C2 N1 C13 C14 0.2(4) . . . . ?
C17 C22 C21 C20 0.7(4) . . . . ?
C17 C22 C13 N1 179.3(2) . . . . ?
C17 C22 C13 C14 1.5(4) . . . . ?
C17 C18 C19 C20 -0.5(6) . . . . ?
C17 C16 C15 C14 0.1(6) . . . . ?
C8 C9 C4 Fe1 -106.1(3) . . . . ?
C8 C9 C4 C3 169.4(3) . . . . ?
C8 C9 C10 C11 -1.5(5) . . . . ?
C8 C7 C12 C11 0.2(5) . . . . ?
C10 C9 C4 Fe1 75.1(3) . . . . ?
C10 C9 C4 C3 -9.5(4) . . . . ?
C10 C9 C8 C7 1.1(4) . . . . ?
C10 C11 C12 C7 -0.6(6) . . . . ?
C18 C17 C16 C15 179.0(4) . . . . ?
C16 C17 C18 C19 -177.1(3) . . . . ?
